data_7063594
loop_
_publ_author_name
'Short, Jonathan I.'
'Rushbridge, Elizabeth K.'
'Blundell, Toby J.'
'Ogar, Joseph O.'
'Yang, Songjie'
'Wallis, John D.'
'Martin, Lee'

_publ_section_title
;
 A series of enantiopure BEDT-TTF-acetamide derivatives with two
 stereogenic centres
;
_journal_name_full 'New Journal of Chemistry'
_journal_paper_doi 10.1039/D4NJ03967J
_journal_year 2025
_chemical_absolute_configuration ad
_chemical_formula_moiety 'C22 H21 N O3 S8'
_chemical_formula_sum 'C22 H21 N O3 S8'
_chemical_formula_weight 603.88
_chemical_melting_point 437
_chemical_name_systematic
;
(1''S,5S)-N-(1''-(2''-phenyl-1''-methoxycarbonyl)ethyl)-(BEDT-TTF)-acetamide
;
_space_group_crystal_system orthorhombic
_space_group_IT_number 19
_space_group_name_Hall 'P 2ac 2ab'
_space_group_name_H-M_alt 'P 21 21 21'
_atom_sites_solution_hydrogens geom
_audit_creation_date 2024-06-09
_audit_creation_method
;
Olex2 1.5
(compiled 2024.02.16 svn.r378c4104 for OlexSys, GUI svn.r6928)
;
_audit_update_record
;
2024-09-07 deposited with the CCDC.	2024-12-11 downloaded from the CCDC.
;
_cell_angle_alpha 90
_cell_angle_beta 90
_cell_angle_gamma 90
_cell_formula_units_Z 4
_cell_length_a 4.72220(10)
_cell_length_b 15.9527(3)
_cell_length_c 35.4246(5)
_cell_measurement_reflns_used 18434
_cell_measurement_temperature 120
_cell_measurement_theta_max 79.5830
_cell_measurement_theta_min 2.4740
_cell_volume 2668.60(8)
_computing_cell_refinement 'CrysAlisPro 1.171.42.92a (Rigaku OD, 2023)'
_computing_data_collection 'CrysAlisPro 1.171.42.92a (Rigaku OD, 2023)'
_computing_data_reduction 'CrysAlisPro 1.171.42.92a (Rigaku OD, 2023)'
_computing_molecular_graphics 'Olex2 1.5 (Dolomanov et al., 2009)'
_computing_publication_material 'Olex2 1.5 (Dolomanov et al., 2009)'
_computing_structure_refinement 'SHELXL 2018/3 (Sheldrick, 2015)'
_computing_structure_solution 'SHELXT 2018/2 (Sheldrick, 2018)'
_diffrn_ambient_environment N~2~
_diffrn_ambient_temperature 120
_diffrn_detector 'Hybrid Pixel Array Detector'
_diffrn_detector_area_resol_mean 10.0000
_diffrn_detector_type 'HyPix-Arc 100'
_diffrn_measured_fraction_theta_full 0.999
_diffrn_measured_fraction_theta_max 0.950
_diffrn_measurement_device 'four-circle diffractometer'
_diffrn_measurement_device_type 'XtaLAB Synergy R, DW system, HyPix-Arc 100'
_diffrn_measurement_method '\w scans'
_diffrn_radiation_monochromator mirror
_diffrn_radiation_probe x-ray
_diffrn_radiation_type 'Cu K\a'
_diffrn_radiation_wavelength 1.54184
_diffrn_reflns_av_R_equivalents 0.0495
_diffrn_reflns_av_unetI/netI 0.0262
_diffrn_reflns_Laue_measured_fraction_full 0.999
_diffrn_reflns_Laue_measured_fraction_max 0.950
_diffrn_reflns_limit_h_max 5
_diffrn_reflns_limit_h_min -5
_diffrn_reflns_limit_k_max 16
_diffrn_reflns_limit_k_min -19
_diffrn_reflns_limit_l_max 45
_diffrn_reflns_limit_l_min -43
_diffrn_reflns_number 29941
_diffrn_reflns_point_group_measured_fraction_full 0.999
_diffrn_reflns_point_group_measured_fraction_max 0.932
_diffrn_reflns_theta_full 67.684
_diffrn_reflns_theta_max 80.382
_diffrn_reflns_theta_min 2.495
_diffrn_source 'Rotating-anode X-ray tube'
_diffrn_source_type 'Rigaku (Cu) X-ray Source'
_exptl_absorpt_coefficient_mu 6.421
_exptl_absorpt_correction_T_max 1.000
_exptl_absorpt_correction_T_min 0.432
_exptl_absorpt_correction_type gaussian
_exptl_absorpt_process_details
;
CrysAlisPro 1.171.42.92a (Rigaku Oxford Diffraction, 2023)
Numerical absorption correction based on gaussian integration over
a multifaceted crystal model
Empirical absorption correction using spherical harmonics,
implemented in SCALE3 ABSPACK scaling algorithm.
;
_exptl_crystal_colour orange
_exptl_crystal_density_diffrn 1.503
_exptl_crystal_description plate
_exptl_crystal_F_000 1248
_exptl_crystal_size_max 0.18
_exptl_crystal_size_mid 0.04
_exptl_crystal_size_min 0.04
_refine_diff_density_max 0.829
_refine_diff_density_min -0.393
_refine_diff_density_rms 0.099
_refine_ls_abs_structure_details
;
 Flack x determined using 1991 quotients [(I+)-(I-)]/[(I+)+(I-)]
 (Parsons, Flack and Wagner, Acta Cryst. B69 (2013) 249-259).
;
_refine_ls_abs_structure_Flack -0.010(9)
_refine_ls_extinction_method none
_refine_ls_goodness_of_fit_ref 1.082
_refine_ls_hydrogen_treatment mixed
_refine_ls_matrix_type full
_refine_ls_number_parameters 309
_refine_ls_number_reflns 5422
_refine_ls_number_restraints 0
_refine_ls_restrained_S_all 1.082
_refine_ls_R_factor_all 0.0479
_refine_ls_R_factor_gt 0.0464
_refine_ls_shift/su_max 0.001
_refine_ls_shift/su_mean 0.000
_refine_ls_structure_factor_coef Fsqd
_refine_ls_weighting_details 'w=1/[\s^2^(Fo^2^)+(0.0915P)^2^+0.7279P] where P=(Fo^2^+2Fc^2^)/3'
_refine_ls_weighting_scheme calc
_refine_ls_wR_factor_gt 0.1247
_refine_ls_wR_factor_ref 0.1258
_reflns_Friedel_coverage 0.674
_reflns_Friedel_fraction_full 0.999
_reflns_Friedel_fraction_max 0.907
_reflns_number_gt 5157
_reflns_number_total 5422
_reflns_threshold_expression 'I > 2\s(I)'
_cod_data_source_file d4nj03967j2.cif
_cod_data_source_block SSBzesterDONOR
_cod_database_code 7063594
_shelx_shelxl_version_number 2018/3
_shelx_space_group_comment
;
The symmetry employed for this shelxl refinement is uniquely defined
by the following loop, which should always be used as a source of
symmetry information in preference to the above space-group names.
They are only intended as comments.
;
_shelx_estimated_absorpt_t_max 0.783
_shelx_estimated_absorpt_t_min 0.391
_olex2_refinement_description
;
1. Fixed Uiso
 At 1.2 times of:
  All C(H) groups, All C(H,H) groups
 At 1.5 times of:
  All C(H,H,H) groups
2.a Ternary CH refined with riding coordinates:
 C10(H10), C13(H13)
2.b Secondary CH2 refined with riding coordinates:
 C1(H1A,H1B), C2(H2A,H2B), C9(H9A,H9B), C11(H11A,H11B), C16(H16A,H16B)
2.c Aromatic/amide H refined with riding coordinates:
 N1(H1), C18(H18), C19(H19), C20(H20), C21(H21), C22(H22)
2.d Idealised Me refined as rotating group:
 C15(H15A,H15B,H15C)
;
_olex2_submission_special_instructions 'No special instructions were received'

loop_
_space_group_symop_operation_xyz
'x, y, z'
'-x+1/2, -y, z+1/2'
'-x, y+1/2, -z+1/2'
'x+1/2, -y+1/2, -z'

loop_
_atom_site_label
_atom_site_type_symbol
_atom_site_fract_x
_atom_site_fract_y
_atom_site_fract_z
_atom_site_U_iso_or_equiv
_atom_site_adp_type
_atom_site_occupancy
_atom_site_site_symmetry_order
_atom_site_calc_flag
_atom_site_refinement_flags_posn
_atom_site_refinement_flags_adp
_atom_site_refinement_flags_occupancy
_atom_site_disorder_assembly
_atom_site_disorder_group
S1 S 0.0396(3) 0.27680(8) 0.21502(3) 0.0456(3) Uani 1 1 d . . . . .
S2 S -0.1560(4) 0.15294(9) 0.29190(4) 0.0557(4) Uani 1 1 d . . . . .
S3 S 0.3658(3) 0.37307(7) 0.27056(3) 0.0437(3) Uani 1 1 d . . . . .
S4 S 0.2020(3) 0.27084(7) 0.33630(3) 0.0463(3) Uani 1 1 d . . . . .
S5 S 0.6136(3) 0.51739(7) 0.32602(3) 0.0442(3) Uani 1 1 d . . . . .
S6 S 0.4955(3) 0.41166(7) 0.39175(3) 0.0437(3) Uani 1 1 d . . . . .
S7 S 0.5854(2) 0.67816(6) 0.37074(3) 0.0317(2) Uani 1 1 d . . . . .
S8 S 0.4484(2) 0.55060(6) 0.44596(3) 0.0294(2) Uani 1 1 d . . . . .
O1 O 0.3913(5) 0.63215(19) 0.52208(8) 0.0282(6) Uani 1 1 d . . . . .
O2 O 1.1050(6) 0.62553(19) 0.61463(8) 0.0295(6) Uani 1 1 d . . . . .
O3 O 0.8049(7) 0.5398(2) 0.64508(8) 0.0354(7) Uani 1 1 d . . . . .
N1 N 0.8180(7) 0.6069(2) 0.54797(9) 0.0237(6) Uani 1 1 d . . . . .
H1 H 1.002933 0.612086 0.546031 0.029(12) Uiso 1 1 calc R . . . .
C1 C -0.1481(12) 0.1776(3) 0.21449(14) 0.0465(11) Uani 1 1 d . . . . .
H1A H -0.353280 0.188553 0.217348 0.056 Uiso 1 1 calc R U . . .
H1B H -0.119077 0.150485 0.189638 0.056 Uiso 1 1 calc R U . . .
C2 C -0.0541(13) 0.1168(3) 0.24553(14) 0.0487(12) Uani 1 1 d . . . . .
H2A H 0.154320 0.110369 0.244569 0.058 Uiso 1 1 calc R U . . .
H2B H -0.139792 0.061138 0.240859 0.058 Uiso 1 1 calc R U . . .
C3 C 0.1210(12) 0.2909(3) 0.26278(13) 0.0397(11) Uani 1 1 d . . . . .
C4 C 0.0484(13) 0.2448(3) 0.29277(13) 0.0419(11) Uani 1 1 d . . . . .
C5 C 0.3548(12) 0.3650(3) 0.32002(12) 0.0419(11) Uani 1 1 d . . . . .
C6 C 0.4674(13) 0.4226(3) 0.34233(12) 0.0439(12) Uani 1 1 d . . . . .
C7 C 0.5459(10) 0.5700(3) 0.36912(11) 0.0331(9) Uani 1 1 d . . . . .
C8 C 0.4977(10) 0.5209(3) 0.39931(11) 0.0323(9) Uani 1 1 d . . . . .
C9 C 0.7815(9) 0.6815(3) 0.41465(11) 0.0286(8) Uani 1 1 d . . . . .
H9A H 0.946985 0.643676 0.412533 0.034 Uiso 1 1 calc R U . . .
H9B H 0.853998 0.739090 0.418449 0.034 Uiso 1 1 calc R U . . .
C10 C 0.6100(8) 0.6563(2) 0.44912(10) 0.0249(7) Uani 1 1 d . . . . .
H10 H 0.454629 0.698181 0.452580 0.030 Uiso 1 1 calc R U . . .
C11 C 0.8005(8) 0.6593(3) 0.48392(10) 0.0265(8) Uani 1 1 d . . . . .
H11A H 0.967145 0.622830 0.479585 0.032 Uiso 1 1 calc R U . . .
H11B H 0.869975 0.717291 0.487412 0.032 Uiso 1 1 calc R U . . .
C12 C 0.6514(7) 0.6312(2) 0.51976(10) 0.0218(7) Uani 1 1 d . . . . .
C13 C 0.6926(8) 0.5715(2) 0.58231(10) 0.0241(7) Uani 1 1 d . . . . .
H13 H 0.520657 0.605649 0.588261 0.029 Uiso 1 1 calc R U . . .
C14 C 0.8968(8) 0.5826(2) 0.61486(10) 0.0241(7) Uani 1 1 d . . . . .
C15 C 0.9772(12) 0.5476(3) 0.67835(12) 0.0445(11) Uani 1 1 d . . . . .
H15A H 1.170768 0.529369 0.672648 0.067 Uiso 1 1 calc R U . . .
H15B H 0.898706 0.512465 0.698487 0.067 Uiso 1 1 calc R U . . .
H15C H 0.979707 0.606223 0.686589 0.067 Uiso 1 1 calc R U . . .
C16 C 0.5928(8) 0.4809(3) 0.57609(11) 0.0280(8) Uani 1 1 d . . . . .
H16A H 0.501307 0.460837 0.599550 0.034 Uiso 1 1 calc R U . . .
H16B H 0.447451 0.480790 0.555955 0.034 Uiso 1 1 calc R U . . .
C17 C 0.8242(9) 0.4199(3) 0.56535(12) 0.0302(8) Uani 1 1 d . . . . .
C18 C 0.9481(10) 0.3694(3) 0.59266(15) 0.0387(10) Uani 1 1 d . . . . .
H18 H 0.892132 0.374780 0.618305 0.046 Uiso 1 1 calc R U . . .
C19 C 1.1529(11) 0.3113(3) 0.5827(2) 0.0517(14) Uani 1 1 d . . . . .
H19 H 1.235093 0.276500 0.601522 0.062 Uiso 1 1 calc R U . . .
C20 C 1.2378(11) 0.3038(3) 0.5457(2) 0.0594(17) Uani 1 1 d . . . . .
H20 H 1.378796 0.264032 0.538933 0.071 Uiso 1 1 calc R U . . .
C21 C 1.1185(11) 0.3539(3) 0.51845(18) 0.0532(14) Uani 1 1 d . . . . .
H21 H 1.179020 0.349341 0.492959 0.064 Uiso 1 1 calc R U . . .
C22 C 0.9088(10) 0.4113(3) 0.52818(13) 0.0400(10) Uani 1 1 d . . . . .
H22 H 0.823176 0.444719 0.509153 0.048 Uiso 1 1 calc R U . . .

loop_
_atom_site_aniso_label
_atom_site_aniso_U_11
_atom_site_aniso_U_22
_atom_site_aniso_U_33
_atom_site_aniso_U_23
_atom_site_aniso_U_13
_atom_site_aniso_U_12
S1 0.0663(8) 0.0433(7) 0.0270(5) -0.0004(4) 0.0003(5) -0.0074(6)
S2 0.0805(10) 0.0448(7) 0.0416(6) -0.0027(5) 0.0164(7) -0.0166(7)
S3 0.0734(8) 0.0345(6) 0.0233(5) 0.0000(4) 0.0049(5) -0.0075(6)
S4 0.0857(9) 0.0284(5) 0.0249(5) 0.0023(4) 0.0046(6) -0.0029(6)
S5 0.0774(9) 0.0329(6) 0.0222(5) -0.0002(4) 0.0061(5) -0.0042(6)
S6 0.0825(9) 0.0252(5) 0.0235(5) 0.0016(4) 0.0004(5) 0.0029(6)
S7 0.0486(6) 0.0251(5) 0.0215(4) 0.0037(3) -0.0043(4) -0.0025(4)
S8 0.0392(5) 0.0281(5) 0.0209(4) -0.0005(4) 0.0018(4) -0.0039(4)
O1 0.0203(12) 0.0381(16) 0.0262(13) 0.0019(12) -0.0016(10) 0.0030(12)
O2 0.0278(13) 0.0355(15) 0.0252(13) -0.0028(11) 0.0002(10) -0.0030(12)
O3 0.0452(16) 0.0378(17) 0.0233(13) 0.0066(12) -0.0025(13) -0.0069(14)
N1 0.0204(14) 0.0283(17) 0.0224(14) 0.0054(12) 0.0004(12) -0.0016(12)
C1 0.054(3) 0.045(3) 0.041(2) -0.003(2) -0.001(2) -0.001(2)
C2 0.066(3) 0.040(3) 0.040(2) -0.006(2) 0.003(2) -0.006(3)
C3 0.060(3) 0.028(2) 0.031(2) -0.0028(17) 0.008(2) 0.004(2)
C4 0.064(3) 0.031(2) 0.031(2) -0.0013(18) 0.012(2) 0.004(2)
C5 0.071(3) 0.028(2) 0.027(2) 0.0005(17) 0.005(2) 0.002(2)
C6 0.077(3) 0.031(2) 0.024(2) 0.0015(17) 0.002(2) -0.001(2)
C7 0.053(2) 0.026(2) 0.0197(17) -0.0002(15) 0.0002(17) -0.0019(18)
C8 0.049(2) 0.0233(19) 0.0248(18) 0.0011(15) 0.0002(17) 0.0013(17)
C9 0.0309(19) 0.029(2) 0.0259(17) 0.0046(15) 0.0009(15) -0.0021(16)
C10 0.0272(17) 0.0262(19) 0.0213(16) 0.0006(14) -0.0029(14) -0.0008(14)
C11 0.0241(17) 0.034(2) 0.0219(17) 0.0021(15) -0.0021(14) -0.0026(15)
C12 0.0242(17) 0.0214(17) 0.0197(16) 0.0009(13) -0.0015(13) -0.0001(14)
C13 0.0243(16) 0.0289(19) 0.0192(16) 0.0033(14) 0.0019(13) -0.0018(15)
C14 0.0275(18) 0.0239(18) 0.0208(16) 0.0012(14) 0.0010(13) 0.0070(15)
C15 0.063(3) 0.049(3) 0.0218(19) 0.0049(19) -0.012(2) 0.001(2)
C16 0.0245(18) 0.030(2) 0.0296(19) 0.0025(15) -0.0011(14) -0.0066(16)
C17 0.0262(18) 0.0254(19) 0.039(2) -0.0009(16) -0.0016(16) -0.0094(16)
C18 0.037(2) 0.025(2) 0.054(3) 0.0042(19) -0.005(2) -0.0060(18)
C19 0.041(3) 0.023(2) 0.091(4) 0.000(2) -0.010(3) 0.000(2)
C20 0.038(3) 0.033(3) 0.107(5) -0.028(3) 0.004(3) -0.001(2)
C21 0.045(3) 0.049(3) 0.066(3) -0.032(3) 0.008(2) -0.010(2)
C22 0.038(2) 0.042(2) 0.039(2) -0.012(2) -0.0017(19) -0.007(2)

loop_
_atom_type_symbol
_atom_type_description
_atom_type_scat_dispersion_real
_atom_type_scat_dispersion_imag
_atom_type_scat_source
C C 0.0181 0.0091 'International Tables Vol C Tables 4.2.6.8 and 6.1.1.4'
H H 0.0000 0.0000 'International Tables Vol C Tables 4.2.6.8 and 6.1.1.4'
N N 0.0311 0.0180 'International Tables Vol C Tables 4.2.6.8 and 6.1.1.4'
O O 0.0492 0.0322 'International Tables Vol C Tables 4.2.6.8 and 6.1.1.4'
S S 0.3331 0.5567 'International Tables Vol C Tables 4.2.6.8 and 6.1.1.4'

loop_
_geom_angle_atom_site_label_1
_geom_angle_atom_site_label_2
_geom_angle_atom_site_label_3
_geom_angle
_geom_angle_site_symmetry_1
_geom_angle_site_symmetry_3
_geom_angle_publ_flag
C3 S1 C1 103.3(2) . . ?
C4 S2 C2 97.8(2) . . ?
C5 S3 C3 94.7(2) . . ?
C4 S4 C5 94.8(2) . . ?
C6 S5 C7 93.0(2) . . ?
C8 S6 C6 93.1(2) . . ?
C7 S7 C9 96.5(2) . . ?
C8 S8 C10 104.50(19) . . ?
C14 O3 C15 115.3(4) . . ?
C12 N1 H1 120.1 . . ?
C12 N1 C13 119.8(3) . . ?
C13 N1 H1 120.1 . . ?
S1 C1 H1A 108.8 . . ?
S1 C1 H1B 108.8 . . ?
H1A C1 H1B 107.7 . . ?
C2 C1 S1 113.8(4) . . ?
C2 C1 H1A 108.8 . . ?
C2 C1 H1B 108.8 . . ?
S2 C2 H2A 109.2 . . ?
S2 C2 H2B 109.2 . . ?
C1 C2 S2 112.0(4) . . ?
C1 C2 H2A 109.2 . . ?
C1 C2 H2B 109.2 . . ?
H2A C2 H2B 107.9 . . ?
S1 C3 S3 112.9(3) . . ?
C4 C3 S1 129.9(4) . . ?
C4 C3 S3 116.8(4) . . ?
S4 C4 S2 116.1(3) . . ?
C3 C4 S2 125.9(4) . . ?
C3 C4 S4 117.5(4) . . ?
S3 C5 S4 113.6(3) . . ?
C6 C5 S3 122.2(4) . . ?
C6 C5 S4 124.1(4) . . ?
S5 C6 S6 112.4(3) . . ?
C5 C6 S5 123.9(4) . . ?
C5 C6 S6 123.7(4) . . ?
S7 C7 S5 118.7(2) . . ?
C8 C7 S5 116.2(3) . . ?
C8 C7 S7 124.8(3) . . ?
S8 C8 S6 114.4(2) . . ?
C7 C8 S6 117.1(3) . . ?
C7 C8 S8 128.4(3) . . ?
S7 C9 H9A 108.7 . . ?
S7 C9 H9B 108.7 . . ?
H9A C9 H9B 107.6 . . ?
C10 C9 S7 114.2(3) . . ?
C10 C9 H9A 108.7 . . ?
C10 C9 H9B 108.7 . . ?
S8 C10 H10 108.2 . . ?
C9 C10 S8 114.3(3) . . ?
C9 C10 H10 108.2 . . ?
C9 C10 C11 109.1(3) . . ?
C11 C10 S8 108.6(3) . . ?
C11 C10 H10 108.2 . . ?
C10 C11 H11A 109.0 . . ?
C10 C11 H11B 109.0 . . ?
H11A C11 H11B 107.8 . . ?
C12 C11 C10 113.1(3) . . ?
C12 C11 H11A 109.0 . . ?
C12 C11 H11B 109.0 . . ?
O1 C12 N1 122.9(3) . . ?
O1 C12 C11 121.0(3) . . ?
N1 C12 C11 116.1(3) . . ?
N1 C13 H13 107.1 . . ?
N1 C13 C14 109.3(3) . . ?
N1 C13 C16 111.5(3) . . ?
C14 C13 H13 107.1 . . ?
C14 C13 C16 114.5(3) . . ?
C16 C13 H13 107.1 . . ?
O2 C14 O3 124.2(3) . . ?
O2 C14 C13 125.7(3) . . ?
O3 C14 C13 110.0(3) . . ?
O3 C15 H15A 109.5 . . ?
O3 C15 H15B 109.5 . . ?
O3 C15 H15C 109.5 . . ?
H15A C15 H15B 109.5 . . ?
H15A C15 H15C 109.5 . . ?
H15B C15 H15C 109.5 . . ?
C13 C16 H16A 108.6 . . ?
C13 C16 H16B 108.6 . . ?
H16A C16 H16B 107.5 . . ?
C17 C16 C13 114.9(3) . . ?
C17 C16 H16A 108.6 . . ?
C17 C16 H16B 108.6 . . ?
C18 C17 C16 120.2(4) . . ?
C22 C17 C16 120.8(4) . . ?
C22 C17 C18 118.9(4) . . ?
C17 C18 H18 119.8 . . ?
C19 C18 C17 120.4(5) . . ?
C19 C18 H18 119.8 . . ?
C18 C19 H19 119.9 . . ?
C20 C19 C18 120.2(5) . . ?
C20 C19 H19 119.9 . . ?
C19 C20 H20 120.0 . . ?
C21 C20 C19 119.9(5) . . ?
C21 C20 H20 120.0 . . ?
C20 C21 H21 120.0 . . ?
C20 C21 C22 120.1(5) . . ?
C22 C21 H21 120.0 . . ?
C17 C22 C21 120.5(5) . . ?
C17 C22 H22 119.8 . . ?
C21 C22 H22 119.8 . . ?

loop_
_geom_bond_atom_site_label_1
_geom_bond_atom_site_label_2
_geom_bond_distance
_geom_bond_site_symmetry_2
_geom_bond_publ_flag
S1 C1 1.815(6) . ?
S1 C3 1.749(5) . ?
S2 C2 1.806(5) . ?
S2 C4 1.755(5) . ?
S3 C3 1.769(5) . ?
S3 C5 1.758(4) . ?
S4 C4 1.754(5) . ?
S4 C5 1.763(5) . ?
S5 C6 1.760(5) . ?
S5 C7 1.771(4) . ?
S6 C6 1.764(4) . ?
S6 C8 1.764(4) . ?
S7 C7 1.737(4) . ?
S7 C9 1.811(4) . ?
S8 C8 1.735(4) . ?
S8 C10 1.854(4) . ?
O1 C12 1.231(5) . ?
O2 C14 1.198(5) . ?
O3 C14 1.341(5) . ?
O3 C15 1.438(5) . ?
N1 H1 0.8800 . ?
N1 C12 1.329(5) . ?
N1 C13 1.466(4) . ?
C1 H1A 0.9900 . ?
C1 H1B 0.9900 . ?
C1 C2 1.531(7) . ?
C2 H2A 0.9900 . ?
C2 H2B 0.9900 . ?
C3 C4 1.337(6) . ?
C5 C6 1.323(7) . ?
C7 C8 1.344(6) . ?
C9 H9A 0.9900 . ?
C9 H9B 0.9900 . ?
C9 C10 1.519(5) . ?
C10 H10 1.0000 . ?
C10 C11 1.527(5) . ?
C11 H11A 0.9900 . ?
C11 H11B 0.9900 . ?
C11 C12 1.519(5) . ?
C13 H13 1.0000 . ?
C13 C14 1.513(5) . ?
C13 C16 1.536(5) . ?
C15 H15A 0.9800 . ?
C15 H15B 0.9800 . ?
C15 H15C 0.9800 . ?
C16 H16A 0.9900 . ?
C16 H16B 0.9900 . ?
C16 C17 1.512(6) . ?
C17 C18 1.388(6) . ?
C17 C22 1.383(6) . ?
C18 H18 0.9500 . ?
C18 C19 1.385(7) . ?
C19 H19 0.9500 . ?
C19 C20 1.378(10) . ?
C20 H20 0.9500 . ?
C20 C21 1.373(9) . ?
C21 H21 0.9500 . ?
C21 C22 1.392(7) . ?
C22 H22 0.9500 . ?

loop_
_geom_hbond_atom_site_label_D
_geom_hbond_atom_site_label_H
_geom_hbond_atom_site_label_A
_geom_hbond_distance_DH
_geom_hbond_distance_HA
_geom_hbond_distance_DA
_geom_hbond_angle_DHA
_geom_hbond_site_symmetry_A
_geom_hbond_publ_flag
N1 H1 O1 0.88 2.05 2.887(4) 159.5 1_655 yes

loop_
_geom_torsion_atom_site_label_1
_geom_torsion_atom_site_label_2
_geom_torsion_atom_site_label_3
_geom_torsion_atom_site_label_4
_geom_torsion
_geom_torsion_site_symmetry_1
_geom_torsion_site_symmetry_2
_geom_torsion_site_symmetry_3
_geom_torsion_site_symmetry_4
_geom_torsion_publ_flag
S1 C1 C2 S2 68.7(5) . . . . ?
S1 C3 C4 S2 0.5(8) . . . . ?
S1 C3 C4 S4 172.8(3) . . . . ?
S3 C3 C4 S2 -172.1(3) . . . . ?
S3 C3 C4 S4 0.2(6) . . . . ?
S3 C5 C6 S5 5.5(8) . . . . ?
S3 C5 C6 S6 -172.8(3) . . . . ?
S4 C5 C6 S5 -178.7(3) . . . . ?
S4 C5 C6 S6 2.9(8) . . . . ?
S5 C7 C8 S6 -2.2(6) . . . . ?
S5 C7 C8 S8 175.3(3) . . . . ?
S7 C7 C8 S6 -174.6(3) . . . . ?
S7 C7 C8 S8 2.9(7) . . . . ?
S7 C9 C10 S8 56.6(4) . . . . ?
S7 C9 C10 C11 178.4(3) . . . . ?
S8 C10 C11 C12 -52.2(4) . . . . ?
N1 C13 C14 O2 11.8(5) . . . . ?
N1 C13 C14 O3 -170.8(3) . . . . ?
N1 C13 C16 C17 61.2(4) . . . . ?
C1 S1 C3 S3 168.3(3) . . . . ?
C1 S1 C3 C4 -4.6(6) . . . . ?
C2 S2 C4 S4 -142.5(3) . . . . ?
C2 S2 C4 C3 30.0(6) . . . . ?
C3 S1 C1 C2 -30.3(4) . . . . ?
C3 S3 C5 S4 15.5(3) . . . . ?
C3 S3 C5 C6 -168.4(5) . . . . ?
C4 S2 C2 C1 -63.7(5) . . . . ?
C4 S4 C5 S3 -15.4(4) . . . . ?
C4 S4 C5 C6 168.5(5) . . . . ?
C5 S3 C3 S1 176.5(3) . . . . ?
C5 S3 C3 C4 -9.6(4) . . . . ?
C5 S4 C4 S2 -177.6(3) . . . . ?
C5 S4 C4 C3 9.3(5) . . . . ?
C6 S5 C7 S7 -168.8(3) . . . . ?
C6 S5 C7 C8 18.3(4) . . . . ?
C6 S6 C8 S8 167.1(3) . . . . ?
C6 S6 C8 C7 -15.1(5) . . . . ?
C7 S5 C6 S6 -28.0(3) . . . . ?
C7 S5 C6 C5 153.5(5) . . . . ?
C7 S7 C9 C10 -68.0(3) . . . . ?
C8 S6 C6 S5 27.1(4) . . . . ?
C8 S6 C6 C5 -154.4(5) . . . . ?
C8 S8 C10 C9 -10.4(3) . . . . ?
C8 S8 C10 C11 -132.4(3) . . . . ?
C9 S7 C7 S5 -134.2(3) . . . . ?
C9 S7 C7 C8 37.9(5) . . . . ?
C9 C10 C11 C12 -177.4(3) . . . . ?
C10 S8 C8 S6 156.2(3) . . . . ?
C10 S8 C8 C7 -21.3(5) . . . . ?
C10 C11 C12 O1 -21.2(5) . . . . ?
C10 C11 C12 N1 159.6(3) . . . . ?
C12 N1 C13 C14 -156.6(3) . . . . ?
C12 N1 C13 C16 75.8(4) . . . . ?
C13 N1 C12 O1 6.4(6) . . . . ?
C13 N1 C12 C11 -174.4(3) . . . . ?
C13 C16 C17 C18 97.7(4) . . . . ?
C13 C16 C17 C22 -84.6(5) . . . . ?
C14 C13 C16 C17 -63.6(4) . . . . ?
C15 O3 C14 O2 -0.7(6) . . . . ?
C15 O3 C14 C13 -178.1(4) . . . . ?
C16 C13 C14 O2 137.7(4) . . . . ?
C16 C13 C14 O3 -44.9(4) . . . . ?
C16 C17 C18 C19 177.7(4) . . . . ?
C16 C17 C22 C21 -178.9(4) . . . . ?
C17 C18 C19 C20 0.8(7) . . . . ?
C18 C17 C22 C21 -1.1(7) . . . . ?
C18 C19 C20 C21 -0.2(8) . . . . ?
C19 C20 C21 C22 -1.0(7) . . . . ?
C20 C21 C22 C17 1.7(7) . . . . ?
C22 C17 C18 C19 -0.1(6) . . . . ?
